data_1529103
loop_
_publ_author_name
'Berger, R.'

_publ_section_title
;
 The crystal structure of V3 As2
;
_journal_name_full 'Acta Chemica Scandinavica, Series A: (28,1974-)'
_journal_page_first 287
_journal_page_last 291
_journal_volume 31
_journal_year 1977
_chemical_formula_sum 'As2 V3'
_chemical_name_systematic 'V3 As2'
_space_group_IT_number 83
_symmetry_space_group_name_Hall '-P 4'
_symmetry_space_group_name_H-M 'P 4/m'
_cell_angle_alpha 90
_cell_angle_beta 90
_cell_angle_gamma 90
_cell_formula_units_Z 4
_cell_length_a 9.4128
_cell_length_b 9.4128
_cell_length_c 3.3361
_cell_volume 295.581
_citation_journal_id_ASTM ACAPCT
_cod_data_source_file Berger_ACAPCT_1977_40.cif
_cod_data_source_block As2V3
_cod_original_cell_volume 295.5811
_cod_database_code 1529103

loop_
_symmetry_equiv_pos_as_xyz
x,y,z
-y,x,z
-x,-y,z
y,-x,z
-x,-y,-z
y,-x,-z
x,y,-z
-y,x,-z

loop_
_atom_site_label
_atom_site_type_symbol
_atom_site_fract_x
_atom_site_fract_y
_atom_site_fract_z
_atom_site_occupancy
_atom_site_U_iso_or_equiv
V2 V 0.39694 0.28477 0 1 0.0
As1 As 0.24604 0.41181 0.5 1 0.0
V5 V 0 0 0 1 0.0
V4 V 0.5 0.5 0.5 1 0.0
V1 V 0.13335 0.17927 0.5 1 0.0
V3 V 0 0.5 0.5 1 0.0
As2 As 0.28481 0.03946 0 1 0.0
